data_4022808
loop_
_publ_author_name
'Evgeny A. Katayev'
'Nikolay V. Boev'
'Victor N. Khrustalev'
'Yuri A. Ustynyuk'
'I. G. Tananaev'
'Jonathan L. Sessler'

_publ_section_title
;
 Bipyrrole- and Dipyrromethane-Based Amido-imine Hybrid
 Macrocycles. New Receptors for Oxoanions
;
_journal_name_full 'Journal of Organic Chemistry'
_journal_page_first 2886
_journal_page_last 2896
_journal_paper_doi 10.1021/jo0624849
_journal_volume 72
_journal_year 2007
_chemical_formula_moiety 'C62 H60 N8 O2, 2(C H Cl3), 2(H2 O)'
_chemical_formula_sum 'C64 H66 Cl6 N8 O4'
_chemical_formula_weight 1223.95
_chemical_name_systematic
; 
 ? 
;
_space_group_IT_number 2
_symmetry_cell_setting triclinic
_symmetry_space_group_name_Hall '-P 1'
_symmetry_space_group_name_H-M 'P -1'
_atom_sites_solution_hydrogens difmap
_atom_sites_solution_primary direct
_atom_sites_solution_secondary difmap
_audit_creation_method SHELXL-97
_cell_angle_alpha 107.580(17)
_cell_angle_beta 111.65(2)
_cell_angle_gamma 97.296(13)
_cell_formula_units_Z 2
_cell_length_a 14.826(14)
_cell_length_b 15.207(14)
_cell_length_c 16.194(12)
_cell_measurement_reflns_used 5779
_cell_measurement_temperature 100(2)
_cell_measurement_theta_max 25.5
_cell_measurement_theta_min 2.4
_cell_volume 3116(5)
_computing_cell_refinement 'SAINTPlus (Bruker, 1998a)'
_computing_data_collection 'SMART (Bruker, 1998b)'
_computing_data_reduction 'SAINTPlus (Bruker, 1998a)'
_computing_molecular_graphics 'SHELXTL, v. 5.10 (Sheldrick, 1998b)'
_computing_publication_material 'SHELXTL, v. 5.10 (Sheldrick, 1998b)'
_computing_structure_refinement 'SHELXTL, v. 5.10 (Sheldrick, 1998b)'
_computing_structure_solution 'SHELXTL, v. 5.10 (Sheldrick, 1998b)'
_diffrn_ambient_temperature 100(2)
_diffrn_measured_fraction_theta_full 0.981
_diffrn_measured_fraction_theta_max 0.981
_diffrn_measurement_device_type 'Bruker SMART 1000 CCD area detector'
_diffrn_measurement_method 'phi and omega scans'
_diffrn_radiation_monochromator graphite
_diffrn_radiation_source 'normal-focus sealed tube'
_diffrn_radiation_type MoK\a
_diffrn_radiation_wavelength 0.71073
_diffrn_reflns_av_R_equivalents 0.0311
_diffrn_reflns_av_sigmaI/netI 0.0478
_diffrn_reflns_limit_h_max 18
_diffrn_reflns_limit_h_min -18
_diffrn_reflns_limit_k_max 18
_diffrn_reflns_limit_k_min -18
_diffrn_reflns_limit_l_max 19
_diffrn_reflns_limit_l_min -19
_diffrn_reflns_number 26023
_diffrn_reflns_theta_full 26.02
_diffrn_reflns_theta_max 26.02
_diffrn_reflns_theta_min 1.46
_exptl_absorpt_coefficient_mu 0.329
_exptl_absorpt_correction_T_max 0.937
_exptl_absorpt_correction_T_min 0.908
_exptl_absorpt_correction_type multi-scan
_exptl_absorpt_process_details 'SADABS (Sheldrick, 1998a)'
_exptl_crystal_colour colourless
_exptl_crystal_density_diffrn 1.305
_exptl_crystal_density_meas 0
_exptl_crystal_density_method 'not measured'
_exptl_crystal_description prism
_exptl_crystal_F_000 1280
_exptl_crystal_size_max 0.30
_exptl_crystal_size_mid 0.30
_exptl_crystal_size_min 0.20
_refine_diff_density_max 1.182
_refine_diff_density_min -1.073
_refine_diff_density_rms 0.075
_refine_ls_extinction_method none
_refine_ls_goodness_of_fit_ref 1.026
_refine_ls_hydrogen_treatment mixed
_refine_ls_matrix_type full
_refine_ls_number_parameters 788
_refine_ls_number_reflns 12046
_refine_ls_number_restraints 2
_refine_ls_restrained_S_all 1.027
_refine_ls_R_factor_all 0.0953
_refine_ls_R_factor_gt 0.0686
_refine_ls_shift/su_max 0.001
_refine_ls_shift/su_mean 0.000
_refine_ls_structure_factor_coef Fsqd
_refine_ls_weighting_details 'calc w=1/[\s^2^(Fo^2^)+(0.0800P)^2^+5.0000P] where P=(Fo^2^+2Fc^2^)/3'
_refine_ls_weighting_scheme calc
_refine_ls_wR_factor_gt 0.1633
_refine_ls_wR_factor_ref 0.1810
_reflns_number_gt 8808
_reflns_number_total 12046
_reflns_threshold_expression I>2\s(I)
_cod_data_source_file jo0624849si20061204_055549.cif
_cod_data_source_block bpdp
_cod_depositor_comments
;
The following automatic conversions were performed:
'_symmetry_cell_setting' value 'Triclinic' changed to 'triclinic'
according to '/home/saulius/struct/CIF-dictionaries/cif_core.dic'
dictionary named 'cif_core.dic' version 2.4.1 from 2010-06-29.

Automatic conversion script
Id: cif_fix_enum 1527 2010-12-29 10:47:43Z saulius 
;
_cod_database_code 4022808

loop_
_symmetry_equiv_pos_as_xyz
'x, y, z'
'-x, -y, -z'

loop_
_atom_site_label
_atom_site_type_symbol
_atom_site_fract_x
_atom_site_fract_y
_atom_site_fract_z
_atom_site_U_iso_or_equiv
_atom_site_adp_type
_atom_site_occupancy
_atom_site_symmetry_multiplicity
_atom_site_calc_flag
_atom_site_refinement_flags
_atom_site_disorder_assembly
_atom_site_disorder_group
O1 O 0.41986(16) 0.08407(15) 0.46734(17) 0.0303(5) Uani 1 1 d . . .
O2 O -0.01987(17) -0.41670(15) 0.20024(17) 0.0299(5) Uani 1 1 d . . .
N1 N 0.20918(19) 0.01273(19) 0.35595(18) 0.0219(5) Uani 1 1 d . . .
H1N H 0.239(3) -0.027(3) 0.363(3) 0.034(11) Uiso 1 1 d . . .
N2 N 0.4135(2) 0.23579(19) 0.48399(19) 0.0242(6) Uani 1 1 d . . .
H2N H 0.381(3) 0.271(3) 0.473(3) 0.028(10) Uiso 1 1 d . . .
N3 N 0.53197(19) 0.19040(18) 0.38627(19) 0.0256(6) Uani 1 1 d . . .
N4 N 0.4374(2) 0.06136(19) 0.18790(19) 0.0238(6) Uani 1 1 d . . .
H4N H 0.406(3) 0.098(3) 0.199(3) 0.026(10) Uiso 1 1 d . . .
N5 N 0.24422(19) -0.18690(18) -0.0081(2) 0.0217(5) Uani 1 1 d . . .
H5N H 0.249(2) -0.172(2) 0.044(2) 0.007(7) Uiso 1 1 d . . .
N6 N 0.18399(18) -0.35348(17) 0.03117(18) 0.0215(5) Uani 1 1 d . . .
N7 N 0.06617(19) -0.37005(18) 0.12209(18) 0.0205(5) Uani 1 1 d . . .
H7N H 0.075(3) -0.333(3) 0.097(3) 0.026(10) Uiso 1 1 d . . .
N8 N 0.06815(19) -0.17715(17) 0.22861(18) 0.0195(5) Uani 1 1 d . . .
H8N H 0.122(3) -0.177(2) 0.219(2) 0.017(8) Uiso 1 1 d . . .
C1 C 0.1071(2) -0.0009(2) 0.3074(2) 0.0205(6) Uani 1 1 d . . .
C2 C 0.0908(2) 0.0890(2) 0.3133(2) 0.0217(6) Uani 1 1 d . . .
C3 C 0.1863(2) 0.1577(2) 0.3687(2) 0.0219(6) Uani 1 1 d . . .
C4 C 0.2586(2) 0.1082(2) 0.3935(2) 0.0225(6) Uani 1 1 d . . .
C5 C 0.3688(2) 0.1403(2) 0.4500(2) 0.0239(7) Uani 1 1 d . . .
C6 C 0.5208(2) 0.2734(2) 0.5343(2) 0.0241(7) Uani 1 1 d . . .
C7 C 0.5804(2) 0.2479(2) 0.4855(2) 0.0242(7) Uani 1 1 d . . .
C8 C 0.6857(2) 0.2836(2) 0.5364(2) 0.0282(7) Uani 1 1 d . . .
H8A H 0.7273 0.2669 0.5046 0.034 Uiso 1 1 calc R . .
C9 C 0.7292(2) 0.3431(2) 0.6330(2) 0.0298(7) Uani 1 1 d . . .
H9A H 0.8005 0.3662 0.6669 0.036 Uiso 1 1 calc R . .
C10 C 0.6696(3) 0.3693(2) 0.6805(2) 0.0312(8) Uani 1 1 d . . .
H10A H 0.6998 0.4113 0.7461 0.037 Uiso 1 1 calc R . .
C11 C 0.5647(2) 0.3331(2) 0.6308(2) 0.0274(7) Uani 1 1 d . . .
H11A H 0.5235 0.3493 0.6631 0.033 Uiso 1 1 calc R . .
C12 C 0.5608(2) 0.1150(2) 0.3568(2) 0.0257(7) Uani 1 1 d . . .
H12A H 0.6129 0.1012 0.4026 0.031 Uiso 1 1 calc R . .
C13 C 0.5181(2) 0.0514(2) 0.2585(2) 0.0246(7) Uani 1 1 d . . .
C14 C 0.5445(2) -0.0290(2) 0.2139(2) 0.0257(7) Uani 1 1 d . . .
C15 C 0.4781(2) -0.0661(2) 0.1146(2) 0.0252(7) Uani 1 1 d . . .
C16 C 0.4111(2) -0.0096(2) 0.1016(2) 0.0229(6) Uani 1 1 d . . .
C17 C 0.3209(2) -0.0208(2) 0.0110(2) 0.0224(6) Uani 1 1 d . . .
H17A H 0.3472 0.0058 -0.0277 0.027 Uiso 1 1 calc R . .
C18 C 0.2698(2) -0.1265(2) -0.0480(2) 0.0226(6) Uani 1 1 d . . .
C19 C 0.2462(2) -0.1799(2) -0.1431(2) 0.0244(7) Uani 1 1 d . . .
C20 C 0.2071(2) -0.2774(2) -0.1598(2) 0.0265(7) Uani 1 1 d . . .
C21 C 0.2070(2) -0.2797(2) -0.0741(2) 0.0224(6) Uani 1 1 d . . .
C22 C 0.1816(2) -0.3610(2) -0.0515(2) 0.0224(6) Uani 1 1 d . . .
H22A H 0.1621 -0.4232 -0.0995 0.027 Uiso 1 1 calc R . .
C23 C 0.1692(2) -0.4384(2) 0.0495(2) 0.0208(6) Uani 1 1 d . . .
C24 C 0.1097(2) -0.4466(2) 0.0995(2) 0.0191(6) Uani 1 1 d . . .
C25 C 0.0987(2) -0.5257(2) 0.1258(2) 0.0217(6) Uani 1 1 d . . .
H25A H 0.0577 -0.5323 0.1580 0.026 Uiso 1 1 calc R . .
C26 C 0.1491(2) -0.5946(2) 0.1037(2) 0.0254(7) Uani 1 1 d . . .
H26A H 0.1433 -0.6476 0.1228 0.031 Uiso 1 1 calc R . .
C27 C 0.2072(2) -0.5875(2) 0.0547(2) 0.0268(7) Uani 1 1 d . . .
H27A H 0.2404 -0.6354 0.0399 0.032 Uiso 1 1 calc R . .
C28 C 0.2168(2) -0.5098(2) 0.0271(2) 0.0254(7) Uani 1 1 d . . .
H28A H 0.2561 -0.5053 -0.0071 0.031 Uiso 1 1 calc R . .
C29 C 0.0109(2) -0.3562(2) 0.1737(2) 0.0200(6) Uani 1 1 d . . .
C30 C -0.0054(2) -0.2589(2) 0.2019(2) 0.0200(6) Uani 1 1 d . . .
C31 C -0.0867(2) -0.2311(2) 0.2161(2) 0.0198(6) Uani 1 1 d . . .
C32 C -0.0592(2) -0.1283(2) 0.2547(2) 0.0202(6) Uani 1 1 d . . .
C33 C 0.0374(2) -0.0972(2) 0.2622(2) 0.0202(6) Uani 1 1 d . . .
C34 C -0.0065(2) 0.1127(2) 0.2661(2) 0.0253(7) Uani 1 1 d . . .
H34A H -0.0622 0.0541 0.2323 0.038 Uiso 1 1 calc R . .
H34B H -0.0015 0.1406 0.2202 0.038 Uiso 1 1 calc R . .
H34C H -0.0189 0.1588 0.3152 0.038 Uiso 1 1 calc R . .
C35 C 0.2062(2) 0.2634(2) 0.3951(2) 0.0258(7) Uani 1 1 d . . .
C36 C 0.2122(3) 0.3227(2) 0.4825(2) 0.0307(7) Uani 1 1 d . . .
H36A H 0.1978 0.2950 0.5231 0.037 Uiso 1 1 calc R . .
C37 C 0.2391(3) 0.4221(2) 0.5113(3) 0.0404(9) Uani 1 1 d . . .
H37A H 0.2432 0.4616 0.5713 0.049 Uiso 1 1 calc R . .
C38 C 0.2596(4) 0.4629(3) 0.4530(3) 0.0600(13) Uani 1 1 d . . .
H38A H 0.2796 0.5306 0.4732 0.072 Uiso 1 1 calc R . .
C39 C 0.2512(5) 0.4047(3) 0.3643(4) 0.0760(18) Uani 1 1 d . . .
H39A H 0.2635 0.4329 0.3232 0.091 Uiso 1 1 calc R . .
C40 C 0.2248(4) 0.3055(3) 0.3353(3) 0.0490(11) Uani 1 1 d . . .
H40A H 0.2195 0.2663 0.2747 0.059 Uiso 1 1 calc R . .
C41 C 0.6240(2) -0.0711(2) 0.2631(2) 0.0280(7) Uani 1 1 d . . .
H41A H 0.6777 -0.0195 0.3213 0.034 Uiso 1 1 calc R . .
H41B H 0.6546 -0.0988 0.2197 0.034 Uiso 1 1 calc R . .
C42 C 0.5830(3) -0.1492(3) 0.2918(3) 0.0345(8) Uani 1 1 d . . .
H42A H 0.5504 -0.1224 0.3334 0.041 Uiso 1 1 calc R . .
H42B H 0.5312 -0.2023 0.2334 0.041 Uiso 1 1 calc R . .
C43 C 0.6663(3) -0.1886(3) 0.3451(3) 0.0350(8) Uani 1 1 d . . .
H43A H 0.6372 -0.2382 0.3621 0.053 Uiso 1 1 calc R . .
H43B H 0.7170 -0.1366 0.4036 0.053 Uiso 1 1 calc R . .
H43C H 0.6980 -0.2163 0.3037 0.053 Uiso 1 1 calc R . .
C44 C 0.4826(3) -0.1496(2) 0.0383(3) 0.0326(8) Uani 1 1 d . . .
H44A H 0.4283 -0.1609 -0.0242 0.049 Uiso 1 1 calc R . .
H44B H 0.4746 -0.2070 0.0535 0.049 Uiso 1 1 calc R . .
H44C H 0.5478 -0.1352 0.0360 0.049 Uiso 1 1 calc R . .
C45 C 0.2453(2) 0.0331(2) 0.0293(2) 0.0226(6) Uani 1 1 d . . .
C46 C 0.2085(2) 0.0881(2) -0.0236(2) 0.0260(7) Uani 1 1 d . . .
H46A H 0.2345 0.0957 -0.0673 0.031 Uiso 1 1 calc R . .
C47 C 0.1339(2) 0.1328(2) -0.0137(2) 0.0278(7) Uani 1 1 d . . .
H47A H 0.1102 0.1698 -0.0509 0.033 Uiso 1 1 calc R . .
C48 C 0.0937(2) 0.1236(2) 0.0497(2) 0.0263(7) Uani 1 1 d . . .
C49 C 0.1320(2) 0.0693(2) 0.1042(2) 0.0269(7) Uani 1 1 d . . .
H49A H 0.1070 0.0630 0.1489 0.032 Uiso 1 1 calc R . .
C50 C 0.2061(2) 0.0245(2) 0.0942(2) 0.0251(7) Uani 1 1 d . . .
H50A H 0.2302 -0.0122 0.1317 0.030 Uiso 1 1 calc R . .
C51 C 0.0107(3) 0.1685(3) 0.0594(3) 0.0341(8) Uani 1 1 d . . .
H51A H -0.0064 0.2039 0.0168 0.051 Uiso 1 1 calc R . .
H51B H 0.0338 0.2125 0.1260 0.051 Uiso 1 1 calc R . .
H51C H -0.0490 0.1181 0.0418 0.051 Uiso 1 1 calc R . .
C52 C 0.2663(3) -0.1424(2) -0.2127(2) 0.0321(8) Uani 1 1 d . . .
H52A H 0.2933 -0.0726 -0.1824 0.048 Uiso 1 1 calc R . .
H52B H 0.2034 -0.1593 -0.2703 0.048 Uiso 1 1 calc R . .
H52C H 0.3154 -0.1710 -0.2304 0.048 Uiso 1 1 calc R . .
C53 C 0.1695(3) -0.3618(2) -0.2534(2) 0.0361(8) Uani 1 1 d . B .
H53A H 0.2115 -0.3510 -0.2867 0.043 Uiso 1 1 calc R . .
H53B H 0.1789 -0.4198 -0.2391 0.043 Uiso 1 1 calc R . .
C54 C 0.0615(4) -0.3803(3) -0.3198(3) 0.0761(19) Uani 1 1 d D . .
H54A H 0.0554 -0.3299 -0.3469 0.091 Uiso 0.50 1 calc PR A 1
H54B H 0.0215 -0.3747 -0.2822 0.091 Uiso 0.50 1 calc PR A 1
H54C H 0.0455 -0.4308 -0.3797 0.091 Uiso 0.50 1 d PR A 2
H54D H 0.0521 -0.3235 -0.3324 0.091 Uiso 0.50 1 d PR A 2
C55 C 0.0159(7) -0.4787(5) -0.4031(6) 0.076(4) Uani 0.50 1 d PD B 1
H55A H -0.0546 -0.4849 -0.4433 0.113 Uiso 0.50 1 calc PR B 1
H55B H 0.0192 -0.5294 -0.3773 0.113 Uiso 0.50 1 calc PR B 1
H55C H 0.0539 -0.4846 -0.4419 0.113 Uiso 0.50 1 calc PR B 1
C55' C -0.0162(7) -0.4102(8) -0.2859(7) 0.073(3) Uani 0.50 1 d PD B 2
H55D H -0.0074 -0.3580 -0.2279 0.109 Uiso 0.50 1 calc PR B 2
H55E H -0.0072 -0.4675 -0.2716 0.109 Uiso 0.50 1 calc PR B 2
H55F H -0.0841 -0.4242 -0.3365 0.109 Uiso 0.50 1 calc PR B 2
C56 C -0.1861(2) -0.2941(2) 0.1920(2) 0.0211(6) Uani 1 1 d . . .
C57 C -0.1956(2) -0.3624(2) 0.2327(2) 0.0257(7) Uani 1 1 d . . .
H57A H -0.1370 -0.3693 0.2779 0.031 Uiso 1 1 calc R . .
C58 C -0.2901(3) -0.4202(2) 0.2074(3) 0.0337(8) Uani 1 1 d . . .
H58A H -0.2953 -0.4656 0.2359 0.040 Uiso 1 1 calc R . .
C59 C -0.3765(3) -0.4118(2) 0.1408(3) 0.0367(9) Uani 1 1 d . . .
H59A H -0.4406 -0.4517 0.1232 0.044 Uiso 1 1 calc R . .
C60 C -0.3686(2) -0.3442(2) 0.0999(3) 0.0322(8) Uani 1 1 d . . .
H60A H -0.4274 -0.3383 0.0540 0.039 Uiso 1 1 calc R . .
C61 C -0.2744(2) -0.2855(2) 0.1266(2) 0.0248(7) Uani 1 1 d . . .
H61A H -0.2700 -0.2385 0.0997 0.030 Uiso 1 1 calc R . .
C62 C -0.1203(2) -0.0678(2) 0.2892(2) 0.0246(7) Uani 1 1 d . . .
H62A H -0.0858 0.0001 0.3118 0.037 Uiso 1 1 calc R . .
H62B H -0.1281 -0.0813 0.3420 0.037 Uiso 1 1 calc R . .
H62C H -0.1869 -0.0826 0.2364 0.037 Uiso 1 1 calc R . .
Cl1 Cl 0.15770(7) -0.09964(9) 0.50089(8) 0.0563(3) Uani 1 1 d . . .
Cl2 Cl -0.04882(7) -0.14970(7) 0.47585(7) 0.0430(2) Uani 1 1 d . . .
Cl3 Cl 0.07073(11) -0.28344(12) 0.49700(12) 0.0809(5) Uani 1 1 d . . .
C1S C 0.0476(3) -0.1940(3) 0.4516(3) 0.0384(9) Uani 1 1 d . . .
H1SA H 0.0239 -0.2226 0.3804 0.046 Uiso 1 1 calc R . .
Cl4 Cl 0.36761(8) 0.27404(7) 0.17504(9) 0.0621(4) Uani 1 1 d . . .
Cl5 Cl 0.58224(13) 0.33315(14) 0.23027(18) 0.1192(7) Uani 1 1 d . . .
Cl6 Cl 0.48945(13) 0.45328(11) 0.3286(2) 0.1632(13) Uani 1 1 d . . .
C2S C 0.4871(3) 0.3358(3) 0.2702(4) 0.0590(13) Uani 1 1 d . . .
H2SA H 0.5001 0.3034 0.3172 0.071 Uiso 1 1 calc R . .
O1W O 0.24321(18) -0.17203(17) 0.18451(19) 0.0264(5) Uani 1 1 d . . .
H1WA H 0.234(3) -0.230(3) 0.149(3) 0.041(11) Uiso 1 1 d . . .
H1WB H 0.292(3) -0.154(3) 0.237(3) 0.030(10) Uiso 1 1 d . . .
O2W O 0.3684(2) -0.10775(19) 0.37561(19) 0.0361(6) Uani 1 1 d . . .
H2WA H 0.392(3) -0.048(4) 0.403(3) 0.050(13) Uiso 1 1 d . . .
H2WB H 0.411(3) -0.128(3) 0.407(3) 0.050(13) Uiso 1 1 d . . .

loop_
_atom_site_aniso_label
_atom_site_aniso_U_11
_atom_site_aniso_U_22
_atom_site_aniso_U_33
_atom_site_aniso_U_23
_atom_site_aniso_U_13
_atom_site_aniso_U_12
O1 0.0230(11) 0.0196(11) 0.0383(13) 0.0127(10) 0.0019(10) 0.0040(9)
O2 0.0333(13) 0.0218(12) 0.0452(14) 0.0167(10) 0.0240(11) 0.0095(10)
N1 0.0180(13) 0.0174(13) 0.0266(14) 0.0083(11) 0.0061(11) 0.0039(11)
N2 0.0183(13) 0.0185(13) 0.0287(14) 0.0075(11) 0.0041(11) 0.0038(11)
N3 0.0194(13) 0.0220(13) 0.0276(14) 0.0072(11) 0.0051(11) 0.0018(10)
N4 0.0208(13) 0.0196(13) 0.0299(15) 0.0100(11) 0.0083(12) 0.0079(11)
N5 0.0224(13) 0.0216(13) 0.0186(14) 0.0070(11) 0.0076(11) 0.0028(10)
N6 0.0197(13) 0.0181(13) 0.0248(13) 0.0070(10) 0.0089(11) 0.0037(10)
N7 0.0221(13) 0.0154(12) 0.0234(13) 0.0086(11) 0.0087(11) 0.0037(10)
N8 0.0159(12) 0.0173(12) 0.0232(13) 0.0063(10) 0.0078(11) 0.0031(10)
C1 0.0194(15) 0.0187(15) 0.0196(14) 0.0056(12) 0.0069(12) 0.0017(12)
C2 0.0215(15) 0.0180(15) 0.0226(15) 0.0061(12) 0.0085(12) 0.0031(12)
C3 0.0231(15) 0.0192(15) 0.0217(15) 0.0072(12) 0.0090(12) 0.0040(12)
C4 0.0227(15) 0.0178(15) 0.0230(15) 0.0076(12) 0.0065(12) 0.0026(12)
C5 0.0238(16) 0.0207(15) 0.0224(15) 0.0085(13) 0.0057(13) 0.0026(13)
C6 0.0193(15) 0.0177(15) 0.0284(16) 0.0098(13) 0.0032(13) 0.0017(12)
C7 0.0227(15) 0.0181(15) 0.0260(16) 0.0098(13) 0.0035(13) 0.0045(12)
C8 0.0211(16) 0.0241(16) 0.0339(18) 0.0109(14) 0.0065(14) 0.0051(13)
C9 0.0195(15) 0.0234(16) 0.0347(18) 0.0124(14) -0.0001(14) 0.0003(13)
C10 0.0290(17) 0.0221(16) 0.0280(17) 0.0078(14) 0.0008(14) -0.0004(13)
C11 0.0255(16) 0.0197(15) 0.0290(17) 0.0071(13) 0.0073(14) -0.0007(13)
C12 0.0183(15) 0.0225(16) 0.0316(17) 0.0108(14) 0.0058(13) 0.0042(12)
C13 0.0171(15) 0.0196(15) 0.0305(17) 0.0086(13) 0.0048(13) 0.0030(12)
C14 0.0190(15) 0.0225(16) 0.0328(17) 0.0098(14) 0.0090(13) 0.0047(12)
C15 0.0204(15) 0.0226(16) 0.0295(17) 0.0096(13) 0.0085(13) 0.0034(12)
C16 0.0192(15) 0.0196(15) 0.0272(16) 0.0094(13) 0.0078(13) 0.0013(12)
C17 0.0220(15) 0.0197(15) 0.0244(16) 0.0110(13) 0.0077(13) 0.0021(12)
C18 0.0192(15) 0.0239(16) 0.0257(16) 0.0128(13) 0.0080(12) 0.0057(12)
C19 0.0246(16) 0.0230(16) 0.0257(16) 0.0098(13) 0.0105(13) 0.0060(13)
C20 0.0277(17) 0.0251(17) 0.0266(16) 0.0100(14) 0.0118(14) 0.0066(13)
C21 0.0203(15) 0.0197(15) 0.0232(15) 0.0068(12) 0.0068(12) 0.0035(12)
C22 0.0179(14) 0.0199(15) 0.0236(16) 0.0056(12) 0.0057(12) 0.0032(12)
C23 0.0203(15) 0.0167(14) 0.0193(14) 0.0053(12) 0.0042(12) 0.0024(12)
C24 0.0160(14) 0.0171(14) 0.0153(14) 0.0025(11) 0.0009(11) 0.0030(11)
C25 0.0214(15) 0.0185(15) 0.0202(15) 0.0066(12) 0.0052(12) 0.0023(12)
C26 0.0316(17) 0.0162(15) 0.0228(16) 0.0073(12) 0.0066(13) 0.0041(13)
C27 0.0301(17) 0.0211(16) 0.0259(16) 0.0057(13) 0.0095(14) 0.0124(13)
C28 0.0271(16) 0.0246(16) 0.0263(16) 0.0091(13) 0.0130(14) 0.0094(13)
C29 0.0155(14) 0.0167(14) 0.0224(15) 0.0066(12) 0.0039(12) 0.0023(11)
C30 0.0185(14) 0.0169(14) 0.0195(14) 0.0061(12) 0.0046(12) 0.0013(11)
C31 0.0195(14) 0.0189(14) 0.0181(14) 0.0074(12) 0.0053(12) 0.0036(12)
C32 0.0192(14) 0.0180(14) 0.0191(14) 0.0070(12) 0.0043(12) 0.0028(12)
C33 0.0201(15) 0.0156(14) 0.0199(14) 0.0054(12) 0.0047(12) 0.0041(12)
C34 0.0217(16) 0.0219(16) 0.0290(17) 0.0102(13) 0.0072(13) 0.0056(13)
C35 0.0198(15) 0.0190(15) 0.0306(17) 0.0086(13) 0.0038(13) 0.0032(12)
C36 0.0345(18) 0.0206(16) 0.0355(19) 0.0114(14) 0.0130(15) 0.0070(14)
C37 0.045(2) 0.0214(17) 0.038(2) 0.0045(15) 0.0061(17) 0.0073(16)
C38 0.088(4) 0.0176(18) 0.052(3) 0.0100(18) 0.014(2) -0.001(2)
C39 0.142(5) 0.027(2) 0.054(3) 0.022(2) 0.038(3) 0.003(3)
C40 0.079(3) 0.0245(19) 0.032(2) 0.0093(16) 0.018(2) 0.0020(19)
C41 0.0202(16) 0.0259(17) 0.0296(17) 0.0061(14) 0.0055(13) 0.0059(13)
C42 0.0285(18) 0.043(2) 0.041(2) 0.0232(17) 0.0163(16) 0.0149(16)
C43 0.0324(19) 0.041(2) 0.038(2) 0.0202(17) 0.0166(16) 0.0148(16)
C44 0.0242(17) 0.0265(17) 0.0392(19) 0.0071(15) 0.0094(15) 0.0078(14)
C45 0.0184(14) 0.0168(14) 0.0239(15) 0.0060(12) 0.0027(12) 0.0003(12)
C46 0.0275(16) 0.0234(16) 0.0215(15) 0.0074(13) 0.0070(13) 0.0026(13)
C47 0.0266(17) 0.0230(16) 0.0241(16) 0.0081(13) 0.0018(13) 0.0053(13)
C48 0.0195(15) 0.0178(15) 0.0281(17) 0.0030(13) 0.0024(13) -0.0003(12)
C49 0.0257(16) 0.0234(16) 0.0266(16) 0.0071(13) 0.0098(14) 0.0009(13)
C50 0.0233(16) 0.0211(15) 0.0254(16) 0.0110(13) 0.0044(13) 0.0013(12)
C51 0.0287(18) 0.0305(18) 0.0378(19) 0.0111(15) 0.0105(15) 0.0069(14)
C52 0.040(2) 0.0273(18) 0.0316(18) 0.0134(15) 0.0168(16) 0.0087(15)
C53 0.052(2) 0.0253(18) 0.0268(18) 0.0063(14) 0.0169(16) 0.0062(16)
C54 0.093(4) 0.040(3) 0.033(2) -0.0138(19) -0.021(2) 0.031(3)
C55 0.057(6) 0.041(5) 0.054(6) -0.030(4) -0.017(4) 0.015(4)
C55' 0.061(7) 0.063(7) 0.060(6) 0.014(5) -0.002(5) 0.017(5)
C56 0.0194(15) 0.0170(14) 0.0236(15) 0.0029(12) 0.0102(12) 0.0033(12)
C57 0.0236(16) 0.0216(16) 0.0313(17) 0.0087(13) 0.0120(14) 0.0066(13)
C58 0.0321(18) 0.0228(17) 0.052(2) 0.0162(16) 0.0232(17) 0.0068(14)
C59 0.0216(17) 0.0252(18) 0.057(2) 0.0081(16) 0.0178(16) 0.0005(14)
C60 0.0203(16) 0.0273(17) 0.0396(19) 0.0073(15) 0.0074(14) 0.0060(13)
C61 0.0215(15) 0.0182(15) 0.0297(17) 0.0055(13) 0.0090(13) 0.0044(12)
C62 0.0221(15) 0.0196(15) 0.0299(17) 0.0071(13) 0.0112(13) 0.0044(12)
Cl1 0.0274(5) 0.0752(8) 0.0495(6) 0.0131(5) 0.0119(4) -0.0005(5)
Cl2 0.0276(4) 0.0578(6) 0.0370(5) 0.0135(4) 0.0115(4) 0.0083(4)
Cl3 0.0694(8) 0.1144(12) 0.1155(12) 0.0891(10) 0.0535(8) 0.0527(8)
C1S 0.0256(18) 0.056(2) 0.0282(18) 0.0163(17) 0.0071(15) 0.0075(16)
Cl4 0.0436(6) 0.0351(5) 0.0719(8) 0.0213(5) -0.0104(5) 0.0017(4)
Cl5 0.0733(11) 0.0914(12) 0.184(2) 0.0433(13) 0.0609(13) -0.0008(9)
Cl6 0.0684(10) 0.0469(8) 0.222(2) -0.0454(12) -0.0182(12) 0.0105(7)
C2S 0.040(2) 0.027(2) 0.078(3) 0.014(2) -0.003(2) 0.0061(17)
O1W 0.0245(12) 0.0200(12) 0.0280(13) 0.0059(10) 0.0078(11) 0.0033(10)
O2W 0.0411(15) 0.0204(13) 0.0352(14) 0.0097(11) 0.0043(12) 0.0101(11)

loop_
_atom_type_symbol
_atom_type_description
_atom_type_scat_dispersion_real
_atom_type_scat_dispersion_imag
_atom_type_scat_source
C C 0.0033 0.0016 'International Tables Vol C Tables 4.2.6.8 and 6.1.1.4'
H H 0.0000 0.0000 'International Tables Vol C Tables 4.2.6.8 and 6.1.1.4'
N N 0.0061 0.0033 'International Tables Vol C Tables 4.2.6.8 and 6.1.1.4'
O O 0.0106 0.0060 'International Tables Vol C Tables 4.2.6.8 and 6.1.1.4'
Cl Cl 0.1484 0.1585 'International Tables Vol C Tables 4.2.6.8 and 6.1.1.4'

loop_
_geom_angle_atom_site_label_1
_geom_angle_atom_site_label_2
_geom_angle_atom_site_label_3
_geom_angle
C4 N1 C1 110.2(3)
C4 N1 H1N 122(3)
C1 N1 H1N 128(3)
C5 N2 C6 121.5(3)
C5 N2 H2N 121(3)
C6 N2 H2N 118(3)
C12 N3 C7 117.7(3)
C16 N4 C13 110.4(3)
C16 N4 H4N 125(3)
C13 N4 H4N 124(3)
C18 N5 C21 110.0(3)
C18 N5 H5N 126(2)
C21 N5 H5N 124(2)
C22 N6 C23 118.2(3)
C29 N7 C24 128.7(3)
C29 N7 H7N 121(3)
C24 N7 H7N 111(3)
C30 N8 C33 109.7(3)
C30 N8 H8N 125(2)
C33 N8 H8N 125(2)
N1 C1 C2 107.5(3)
N1 C1 C33 120.7(3)
C2 C1 C33 131.8(3)
C1 C2 C3 107.1(3)
C1 C2 C34 128.6(3)
C3 C2 C34 124.1(3)
C4 C3 C2 107.5(3)
C4 C3 C35 126.0(3)
C2 C3 C35 126.5(3)
N1 C4 C3 107.6(3)
N1 C4 C5 120.0(3)
C3 C4 C5 132.4(3)
O1 C5 N2 120.5(3)
O1 C5 C4 122.4(3)
N2 C5 C4 117.1(3)
C11 C6 C7 120.8(3)
C11 C6 N2 119.9(3)
C7 C6 N2 119.3(3)
C6 C7 C8 118.7(3)
C6 C7 N3 118.7(3)
C8 C7 N3 122.6(3)
C9 C8 C7 120.2(3)
C9 C8 H8A 119.9
C7 C8 H8A 119.9
C8 C9 C10 120.8(3)
C8 C9 H9A 119.6
C10 C9 H9A 119.6
C9 C10 C11 119.4(3)
C9 C10 H10A 120.3
C11 C10 H10A 120.3
C6 C11 C10 120.1(3)
C6 C11 H11A 120.0
C10 C11 H11A 120.0
N3 C12 C13 123.1(3)
N3 C12 H12A 118.5
C13 C12 H12A 118.5
N4 C13 C14 107.0(3)
N4 C13 C12 122.7(3)
C14 C13 C12 130.3(3)
C13 C14 C15 107.4(3)
C13 C14 C41 126.1(3)
C15 C14 C41 126.4(3)
C16 C15 C14 107.1(3)
C16 C15 C44 127.2(3)
C14 C15 C44 125.7(3)
N4 C16 C15 108.1(3)
N4 C16 C17 122.5(3)
C15 C16 C17 129.4(3)
C18 C17 C16 109.1(2)
C18 C17 C45 111.1(2)
C16 C17 C45 114.2(3)
C18 C17 H17A 107.4
C16 C17 H17A 107.4
C45 C17 H17A 107.4
N5 C18 C19 108.4(3)
N5 C18 C17 121.4(3)
C19 C18 C17 130.1(3)
C18 C19 C20 107.0(3)
C18 C19 C52 126.2(3)
C20 C19 C52 126.7(3)
C21 C20 C19 107.2(3)
C21 C20 C53 126.4(3)
C19 C20 C53 126.4(3)
N5 C21 C20 107.3(3)
N5 C21 C22 123.5(3)
C20 C21 C22 129.0(3)
N6 C22 C21 123.1(3)
N6 C22 H22A 118.5
C21 C22 H22A 118.5
C28 C23 C24 119.3(3)
C28 C23 N6 122.8(3)
C24 C23 N6 117.7(3)
C25 C24 C23 120.1(3)
C25 C24 N7 123.9(3)
C23 C24 N7 116.0(3)
C26 C25 C24 118.9(3)
C26 C25 H25A 120.6
C24 C25 H25A 120.6
C27 C26 C25 121.4(3)
C27 C26 H26A 119.3
C25 C26 H26A 119.3
C26 C27 C28 119.8(3)
C26 C27 H27A 120.1
C28 C27 H27A 120.1
C27 C28 C23 120.5(3)
C27 C28 H28A 119.7
C23 C28 H28A 119.7
O2 C29 N7 123.7(3)
O2 C29 C30 121.1(3)
N7 C29 C30 115.1(3)
N8 C30 C31 108.0(3)
N8 C30 C29 122.2(3)
C31 C30 C29 129.4(3)
C30 C31 C32 107.0(3)
C30 C31 C56 127.8(3)
C32 C31 C56 125.1(3)
C33 C32 C31 107.2(3)
C33 C32 C62 127.5(3)
C31 C32 C62 125.1(3)
N8 C33 C32 108.0(3)
N8 C33 C1 120.8(3)
C32 C33 C1 130.8(3)
C2 C34 H34A 109.5
C2 C34 H34B 109.5
H34A C34 H34B 109.5
C2 C34 H34C 109.5
H34A C34 H34C 109.5
H34B C34 H34C 109.5
C36 C35 C40 118.6(3)
C36 C35 C3 120.6(3)
C40 C35 C3 120.7(3)
C37 C36 C35 120.9(3)
C37 C36 H36A 119.5
C35 C36 H36A 119.5
C38 C37 C36 120.0(4)
C38 C37 H37A 120.0
C36 C37 H37A 120.0
C37 C38 C39 119.7(4)
C37 C38 H38A 120.1
C39 C38 H38A 120.1
C38 C39 C40 120.5(4)
C38 C39 H39A 119.7
C40 C39 H39A 119.7
C39 C40 C35 120.1(4)
C39 C40 H40A 119.9
C35 C40 H40A 119.9
C14 C41 C42 113.0(3)
C14 C41 H41A 109.0
C42 C41 H41A 109.0
C14 C41 H41B 109.0
C42 C41 H41B 109.0
H41A C41 H41B 107.8
C43 C42 C41 112.0(3)
C43 C42 H42A 109.2
C41 C42 H42A 109.2
C43 C42 H42B 109.2
C41 C42 H42B 109.2
H42A C42 H42B 107.9
C42 C43 H43A 109.5
C42 C43 H43B 109.5
H43A C43 H43B 109.5
C42 C43 H43C 109.5
H43A C43 H43C 109.5
H43B C43 H43C 109.5
C15 C44 H44A 109.5
C15 C44 H44B 109.5
H44A C44 H44B 109.5
C15 C44 H44C 109.5
H44A C44 H44C 109.5
H44B C44 H44C 109.5
C46 C45 C50 117.8(3)
C46 C45 C17 119.9(3)
C50 C45 C17 122.2(3)
C45 C46 C47 121.4(3)
C45 C46 H46A 119.3
C47 C46 H46A 119.3
C48 C47 C46 121.1(3)
C48 C47 H47A 119.4
C46 C47 H47A 119.4
C47 C48 C49 117.4(3)
C47 C48 C51 122.2(3)
C49 C48 C51 120.4(3)
C50 C49 C48 121.5(3)
C50 C49 H49A 119.2
C48 C49 H49A 119.2
C49 C50 C45 120.7(3)
C49 C50 H50A 119.7
C45 C50 H50A 119.7
C48 C51 H51A 109.5
C48 C51 H51B 109.5
H51A C51 H51B 109.5
C48 C51 H51C 109.5
H51A C51 H51C 109.5
H51B C51 H51C 109.5
C19 C52 H52A 109.5
C19 C52 H52B 109.5
H52A C52 H52B 109.5
C19 C52 H52C 109.5
H52A C52 H52C 109.5
H52B C52 H52C 109.5
C54 C53 C20 114.6(3)
C54 C53 H53A 108.6
C20 C53 H53A 108.6
C54 C53 H53B 108.6
C20 C53 H53B 108.6
H53A C53 H53B 107.6
C53 C54 C55' 116.5(5)
C53 C54 C55 114.7(5)
C53 C54 H54A 108.6
C55 C54 H54A 108.6
C53 C54 H54B 108.6
C55 C54 H54B 108.6
H54A C54 H54B 107.6
C53 C54 H54C 109.3
C55' C54 H54C 106.1
C53 C54 H54D 108.6
C55' C54 H54D 108.1
H54C C54 H54D 107.9
C54 C55 H55A 109.5
H54C C55 H55A 112.7
C54 C55 H55B 109.5
H55A C55 H55B 109.5
C54 C55 H55C 109.5
H55A C55 H55C 109.5
H55B C55 H55C 109.5
C54 C55' H55D 109.5
C54 C55' H55E 109.5
H55D C55' H55E 109.5
C54 C55' H55F 109.5
H55D C55' H55F 109.5
H55E C55' H55F 109.5
C61 C56 C57 117.7(3)
C61 C56 C31 119.4(3)
C57 C56 C31 122.9(3)
C58 C57 C56 120.8(3)
C58 C57 H57A 119.6
C56 C57 H57A 119.6
C59 C58 C57 120.4(3)
C59 C58 H58A 119.8
C57 C58 H58A 119.8
C58 C59 C60 119.6(3)
C58 C59 H59A 120.2
C60 C59 H59A 120.2
C61 C60 C59 119.8(3)
C61 C60 H60A 120.1
C59 C60 H60A 120.1
C60 C61 C56 121.6(3)
C60 C61 H61A 119.2
C56 C61 H61A 119.2
C32 C62 H62A 109.5
C32 C62 H62B 109.5
H62A C62 H62B 109.5
C32 C62 H62C 109.5
H62A C62 H62C 109.5
H62B C62 H62C 109.5
Cl3 C1S Cl1 111.3(2)
Cl3 C1S Cl2 109.7(2)
Cl1 C1S Cl2 110.2(2)
Cl3 C1S H1SA 108.5
Cl1 C1S H1SA 108.5
Cl2 C1S H1SA 108.5
Cl6 C2S Cl4 110.2(2)
Cl6 C2S Cl5 110.7(3)
Cl4 C2S Cl5 111.5(3)
Cl6 C2S H2SA 108.1
Cl4 C2S H2SA 108.1
Cl5 C2S H2SA 108.1
H1WA O1W H1WB 112(4)
H2WA O2W H2WB 103(4)

loop_
_geom_bond_atom_site_label_1
_geom_bond_atom_site_label_2
_geom_bond_distance
O1 C5 1.239(4)
O2 C29 1.231(4)
N1 C4 1.372(4)
N1 C1 1.376(4)
N1 H1N 0.81(4)
N2 C5 1.362(4)
N2 C6 1.432(4)
N2 H2N 0.79(4)
N3 C12 1.293(4)
N3 C7 1.416(4)
N4 C16 1.360(4)
N4 C13 1.380(4)
N4 H4N 0.79(4)
N5 C18 1.362(4)
N5 C21 1.376(4)
N5 H5N 0.79(3)
N6 C22 1.296(4)
N6 C23 1.419(4)
N7 C29 1.363(4)
N7 C24 1.418(4)
N7 H7N 0.82(4)
N8 C30 1.380(4)
N8 C33 1.381(4)
N8 H8N 0.86(3)
C1 C2 1.399(4)
C1 C33 1.470(4)
C2 C3 1.422(4)
C2 C34 1.510(4)
C3 C4 1.395(4)
C3 C35 1.492(4)
C4 C5 1.473(4)
C6 C11 1.390(5)
C6 C7 1.406(5)
C7 C8 1.405(5)
C8 C9 1.391(5)
C8 H8A 0.9500
C9 C10 1.393(5)
C9 H9A 0.9500
C10 C11 1.400(5)
C10 H10A 0.9500
C11 H11A 0.9500
C12 C13 1.428(5)
C12 H12A 0.9500
C13 C14 1.401(5)
C14 C15 1.420(5)
C14 C41 1.497(4)
C15 C16 1.393(4)
C15 C44 1.509(5)
C16 C17 1.522(4)
C17 C18 1.517(4)
C17 C45 1.531(4)
C17 H17A 1.0000
C18 C19 1.388(5)
C19 C20 1.424(5)
C19 C52 1.509(5)
C20 C21 1.399(5)
C20 C53 1.508(5)
C21 C22 1.436(4)
C22 H22A 0.9500
C23 C28 1.398(4)
C23 C24 1.419(4)
C24 C25 1.401(4)
C25 C26 1.399(4)
C25 H25A 0.9500
C26 C27 1.385(5)
C26 H26A 0.9500
C27 C28 1.391(5)
C27 H27A 0.9500
C28 H28A 0.9500
C29 C30 1.490(4)
C30 C31 1.399(4)
C31 C32 1.435(4)
C31 C56 1.496(4)
C32 C33 1.398(4)
C32 C62 1.501(4)
C34 H34A 0.9800
C34 H34B 0.9800
C34 H34C 0.9800
C35 C36 1.393(5)
C35 C40 1.396(5)
C36 C37 1.394(5)
C36 H36A 0.9500
C37 C38 1.375(6)
C37 H37A 0.9500
C38 C39 1.390(7)
C38 H38A 0.9500
C39 C40 1.392(6)
C39 H39A 0.9500
C40 H40A 0.9500
C41 C42 1.535(5)
C41 H41A 0.9900
C41 H41B 0.9900
C42 C43 1.530(5)
C42 H42A 0.9900
C42 H42B 0.9900
C43 H43A 0.9800
C43 H43B 0.9800
C43 H43C 0.9800
C44 H44A 0.9800
C44 H44B 0.9800
C44 H44C 0.9800
C45 C46 1.392(4)
C45 C50 1.406(5)
C46 C47 1.403(5)
C46 H46A 0.9500
C47 C48 1.395(5)
C47 H47A 0.9500
C48 C49 1.404(5)
C48 C51 1.516(5)
C49 C50 1.397(5)
C49 H49A 0.9500
C50 H50A 0.9500
C51 H51A 0.9800
C51 H51B 0.9800
C51 H51C 0.9800
C52 H52A 0.9800
C52 H52B 0.9800
C52 H52C 0.9800
C53 C54 1.494(6)
C53 H53A 0.9900
C53 H53B 0.9900
C54 C55' 1.524(7)
C54 C55 1.540(7)
C54 H54A 0.9900
C54 H54B 0.9900
C54 H54C 0.9599
C54 H54D 0.9599
C55 H55A 0.9800
C55 H55B 0.9800
C55 H55C 0.9800
C55' H55D 0.9800
C55' H55E 0.9800
C55' H55F 0.9800
C56 C61 1.398(4)
C56 C57 1.405(5)
C57 C58 1.397(5)
C57 H57A 0.9500
C58 C59 1.387(5)
C58 H58A 0.9500
C59 C60 1.395(5)
C59 H59A 0.9500
C60 C61 1.393(5)
C60 H60A 0.9500
C61 H61A 0.9500
C62 H62A 0.9800
C62 H62B 0.9800
C62 H62C 0.9800
Cl1 C1S 1.764(4)
Cl2 C1S 1.775(4)
Cl3 C1S 1.745(4)
C1S H1SA 1.0000
Cl4 C2S 1.756(4)
Cl5 C2S 1.755(6)
Cl6 C2S 1.740(5)
C2S H2SA 1.0000
O1W H1WA 0.85(4)
O1W H1WB 0.82(4)
O2W H2WA 0.84(5)
O2W H2WB 0.82(5)

loop_
_geom_hbond_atom_site_label_D
_geom_hbond_atom_site_label_H
_geom_hbond_atom_site_label_A
_geom_hbond_site_symmetry_A
_geom_hbond_distance_DH
_geom_hbond_distance_HA
_geom_hbond_distance_DA
_geom_hbond_angle_DHA
N1 H1N O2W . 0.80(5) 2.39(5) 3.151(5) 159(5)
O1W H1WA N6 . 0.86(5) 2.04(4) 2.861(5) 161(4)
O1W H1WB O2W . 0.82(4) 1.95(4) 2.730(5) 159(5)
O2W H2WA O1 . 0.84(6) 1.87(6) 2.698(5) 168(5)
N5 H5N O1W . 0.78(3) 2.31(3) 3.064(5) 164(3)
O2W H2WB O1 2_656 0.81(5) 2.42(4) 3.118(5) 144(4)
N8 H8N O1W . 0.87(5) 2.07(5) 2.933(5) 174(3)

loop_
_geom_torsion_atom_site_label_1
_geom_torsion_atom_site_label_2
_geom_torsion_atom_site_label_3
_geom_torsion_atom_site_label_4
_geom_torsion
C4 N1 C1 C2 0.6(3)
C4 N1 C1 C33 -178.8(3)
N1 C1 C2 C3 -1.1(3)
C33 C1 C2 C3 178.2(3)
N1 C1 C2 C34 175.0(3)
C33 C1 C2 C34 -5.6(5)
C1 C2 C3 C4 1.2(3)
C34 C2 C3 C4 -175.2(3)
C1 C2 C3 C35 -179.2(3)
C34 C2 C3 C35 4.5(5)
C1 N1 C4 C3 0.1(3)
C1 N1 C4 C5 179.0(3)
C2 C3 C4 N1 -0.8(3)
C35 C3 C4 N1 179.5(3)
C2 C3 C4 C5 -179.5(3)
C35 C3 C4 C5 0.8(6)
C6 N2 C5 O1 4.7(5)
C6 N2 C5 C4 -175.9(3)
N1 C4 C5 O1 -1.7(5)
C3 C4 C5 O1 177.0(3)
N1 C4 C5 N2 179.0(3)
C3 C4 C5 N2 -2.4(5)
C5 N2 C6 C11 -114.0(3)
C5 N2 C6 C7 64.8(4)
C11 C6 C7 C8 0.3(4)
N2 C6 C7 C8 -178.5(3)
C11 C6 C7 N3 -177.3(3)
N2 C6 C7 N3 3.9(4)
C12 N3 C7 C6 -129.5(3)
C12 N3 C7 C8 53.1(4)
C6 C7 C8 C9 -0.2(5)
N3 C7 C8 C9 177.3(3)
C7 C8 C9 C10 -0.8(5)
C8 C9 C10 C11 1.6(5)
C7 C6 C11 C10 0.6(5)
N2 C6 C11 C10 179.4(3)
C9 C10 C11 C6 -1.5(5)
C7 N3 C12 C13 -179.9(3)
C16 N4 C13 C14 0.9(4)
C16 N4 C13 C12 -178.9(3)
N3 C12 C13 N4 -4.8(5)
N3 C12 C13 C14 175.4(3)
N4 C13 C14 C15 0.7(4)
C12 C13 C14 C15 -179.5(3)
N4 C13 C14 C41 -176.0(3)
C12 C13 C14 C41 3.8(6)
C13 C14 C15 C16 -1.9(4)
C41 C14 C15 C16 174.8(3)
C13 C14 C15 C44 176.6(3)
C41 C14 C15 C44 -6.7(5)
C13 N4 C16 C15 -2.1(4)
C13 N4 C16 C17 176.5(3)
C14 C15 C16 N4 2.5(3)
C44 C15 C16 N4 -176.1(3)
C14 C15 C16 C17 -176.1(3)
C44 C15 C16 C17 5.4(5)
N4 C16 C17 C18 -142.4(3)
C15 C16 C17 C18 36.0(4)
N4 C16 C17 C45 -17.4(4)
C15 C16 C17 C45 160.9(3)
C21 N5 C18 C19 1.8(3)
C21 N5 C18 C17 -175.0(3)
C16 C17 C18 N5 50.5(4)
C45 C17 C18 N5 -76.3(3)
C16 C17 C18 C19 -125.5(3)
C45 C17 C18 C19 107.7(4)
N5 C18 C19 C20 -1.6(3)
C17 C18 C19 C20 174.8(3)
N5 C18 C19 C52 -177.1(3)
C17 C18 C19 C52 -0.6(5)
C18 C19 C20 C21 0.8(4)
C52 C19 C20 C21 176.2(3)
C18 C19 C20 C53 178.9(3)
C52 C19 C20 C53 -5.6(5)
C18 N5 C21 C20 -1.3(3)
C18 N5 C21 C22 174.4(3)
C19 C20 C21 N5 0.3(3)
C53 C20 C21 N5 -177.9(3)
C19 C20 C21 C22 -175.1(3)
C53 C20 C21 C22 6.7(6)
C23 N6 C22 C21 -172.5(3)
N5 C21 C22 N6 5.6(5)
C20 C21 C22 N6 -179.6(3)
C22 N6 C23 C28 45.2(4)
C22 N6 C23 C24 -139.9(3)
C28 C23 C24 C25 -0.2(4)
N6 C23 C24 C25 -175.3(3)
C28 C23 C24 N7 178.2(3)
N6 C23 C24 N7 3.2(4)
C29 N7 C24 C25 2.4(5)
C29 N7 C24 C23 -176.0(3)
C23 C24 C25 C26 1.4(4)
N7 C24 C25 C26 -176.9(3)
C24 C25 C26 C27 -1.6(4)
C25 C26 C27 C28 0.5(5)
C26 C27 C28 C23 0.7(5)
C24 C23 C28 C27 -0.8(4)
N6 C23 C28 C27 173.9(3)
C24 N7 C29 O2 -8.9(5)
C24 N7 C29 C30 167.6(3)
C33 N8 C30 C31 1.7(3)
C33 N8 C30 C29 -172.6(3)
O2 C29 C30 N8 139.1(3)
N7 C29 C30 N8 -37.6(4)
O2 C29 C30 C31 -33.8(5)
N7 C29 C30 C31 149.5(3)
N8 C30 C31 C32 -1.2(3)
C29 C30 C31 C32 172.5(3)
N8 C30 C31 C56 176.1(3)
C29 C30 C31 C56 -10.3(5)
C30 C31 C32 C33 0.3(3)
C56 C31 C32 C33 -177.1(3)
C30 C31 C32 C62 -174.0(3)
C56 C31 C32 C62 8.7(5)
C30 N8 C33 C32 -1.5(3)
C30 N8 C33 C1 171.7(3)
C31 C32 C33 N8 0.7(3)
C62 C32 C33 N8 174.9(3)
C31 C32 C33 C1 -171.5(3)
C62 C32 C33 C1 2.6(5)
N1 C1 C33 N8 -29.3(4)
C2 C1 C33 N8 151.4(3)
N1 C1 C33 C32 142.1(3)
C2 C1 C33 C32 -37.2(5)
C4 C3 C35 C36 -86.0(4)
C2 C3 C35 C36 94.3(4)
C4 C3 C35 C40 90.3(4)
C2 C3 C35 C40 -89.3(4)
C40 C35 C36 C37 -1.8(5)
C3 C35 C36 C37 174.6(3)
C35 C36 C37 C38 0.3(6)
C36 C37 C38 C39 1.5(7)
C37 C38 C39 C40 -1.8(9)
C38 C39 C40 C35 0.3(8)
C36 C35 C40 C39 1.5(6)
C3 C35 C40 C39 -174.9(4)
C13 C14 C41 C42 91.1(4)
C15 C14 C41 C42 -85.0(4)
C14 C41 C42 C43 -177.9(3)
C18 C17 C45 C46 -102.6(3)
C16 C17 C45 C46 133.5(3)
C18 C17 C45 C50 73.2(4)
C16 C17 C45 C50 -50.6(4)
C50 C45 C46 C47 -0.8(4)
C17 C45 C46 C47 175.3(3)
C45 C46 C47 C48 0.0(5)
C46 C47 C48 C49 1.0(4)
C46 C47 C48 C51 -178.1(3)
C47 C48 C49 C50 -1.3(4)
C51 C48 C49 C50 177.8(3)
C48 C49 C50 C45 0.5(5)
C46 C45 C50 C49 0.5(4)
C17 C45 C50 C49 -175.5(3)
C21 C20 C53 C54 91.7(5)
C19 C20 C53 C54 -86.1(5)
C20 C53 C54 C55' -65.3(6)
C20 C53 C54 C55 -165.9(7)
C30 C31 C56 C61 -119.1(3)
C32 C31 C56 C61 57.6(4)
C30 C31 C56 C57 61.0(4)
C32 C31 C56 C57 -122.2(3)
C61 C56 C57 C58 0.7(5)
C31 C56 C57 C58 -179.5(3)
C56 C57 C58 C59 0.6(5)
C57 C58 C59 C60 -0.7(5)
C58 C59 C60 C61 -0.4(5)
C59 C60 C61 C56 1.7(5)
C57 C56 C61 C60 -1.9(5)
C31 C56 C61 C60 178.3(3)
